data_1010856
_chemical_name_systematic 'Hexaamminenickel iodide'
_chemical_formula_structural 'Ni I2 (N H3)6'
_chemical_formula_sum 'H18 I2 N6 Ni'
_publ_section_title
;
The crystal structures of the hexaammoniates of the nickel halides
;

loop_
_publ_author_name
'Wyckoff, R W G'

_journal_name_full 'Journal of the American Chemical Society'
_journal_coden_ASTM JACSAT
_journal_volume 44
_journal_year 1922
_journal_page_first 1239
_journal_page_last 1245
_cell_length_a 11.01
_cell_length_b 11.01
_cell_length_c 11.01
_cell_angle_alpha 90
_cell_angle_beta 90
_cell_angle_gamma 90
_cell_volume 1334.6
_cell_formula_units_Z 4

loop_
_atom_site_label
_atom_site_fract_x
_atom_site_fract_y
_atom_site_fract_z
? ? ? ?

_cod_database_code 1010856
_journal_paper_doi 10.1021/ja01427a007
